data_7246025
loop_
_publ_author_name
'Chen, Jing-Jing'
'Huang, Chang-Qi'
'Yi, Hong-Mei'
'Lv, Zhou-Lin'
'Wu, Wei'
'Zheng, Hui-Dong'
'Li, Hao-Hong'

_publ_section_title
;
 Tuning the photocurrent responsive and resistive switching performances
 of stilbazolium/iodoargentate hybrids by modulating the aggregation mode
 among chromophores
;
_journal_issue 4
_journal_name_full CrystEngComm
_journal_page_first 632
_journal_page_last 640
_journal_paper_doi 10.1039/D2CE01609E
_journal_volume 25
_journal_year 2023
_chemical_formula_moiety 'Ag2 I3, C17 H21 N2 O'
_chemical_formula_sum 'C17 H21 Ag2 I3 N2 O'
_chemical_formula_weight 865.80
_space_group_crystal_system monoclinic
_space_group_IT_number 14
_space_group_name_Hall '-P 2ybc'
_space_group_name_H-M_alt 'P 1 21/c 1'
_atom_sites_solution_hydrogens geom
_atom_sites_solution_primary direct
_audit_creation_date 2019-09-07
_audit_creation_method
;
Olex2 1.2
(compiled 2018.05.29 svn.r3508 for OlexSys, GUI svn.r5506)
;
_audit_update_record
;
2022-10-29 deposited with the CCDC.	2022-12-20 downloaded from the CCDC.
;
_cell_angle_alpha 90
_cell_angle_beta 90.1810(10)
_cell_angle_gamma 90
_cell_formula_units_Z 4
_cell_length_a 7.1992(4)
_cell_length_b 13.5373(8)
_cell_length_c 22.6977(14)
_cell_measurement_reflns_used 7855
_cell_measurement_temperature 173
_cell_measurement_theta_max 25.315
_cell_measurement_theta_min 3.140
_cell_volume 2212.1(2)
_computing_cell_refinement 'SAINT v8.34A (Bruker, 2013)'
_computing_data_reduction 'SAINT v8.34A (Bruker, 2013)'
_computing_molecular_graphics 'Olex2 (Dolomanov et al., 2009)'
_computing_publication_material 'Olex2 (Dolomanov et al., 2009)'
_computing_structure_refinement 'XL (Sheldrick, 2008)'
_computing_structure_solution 'ShelXS (Sheldrick, 2008)'
_diffrn_ambient_temperature 173
_diffrn_measured_fraction_theta_full 0.998
_diffrn_measured_fraction_theta_max 0.994
_diffrn_measurement_device_type 'CCD area detector'
_diffrn_measurement_method 'phi and omega scans'
_diffrn_radiation_monochromator graphite
_diffrn_radiation_type MoK\a
_diffrn_radiation_wavelength 0.71073
_diffrn_reflns_av_R_equivalents 0.0220
_diffrn_reflns_av_unetI/netI 0.0176
_diffrn_reflns_Laue_measured_fraction_full 0.998
_diffrn_reflns_Laue_measured_fraction_max 0.994
_diffrn_reflns_limit_h_max 8
_diffrn_reflns_limit_h_min -8
_diffrn_reflns_limit_k_max 16
_diffrn_reflns_limit_k_min -16
_diffrn_reflns_limit_l_max 24
_diffrn_reflns_limit_l_min -27
_diffrn_reflns_number 17991
_diffrn_reflns_point_group_measured_fraction_full 0.998
_diffrn_reflns_point_group_measured_fraction_max 0.994
_diffrn_reflns_theta_full 25.242
_diffrn_reflns_theta_max 25.355
_diffrn_reflns_theta_min 1.794
_exptl_absorpt_coefficient_mu 5.965
_exptl_absorpt_correction_T_max 0.7452
_exptl_absorpt_correction_T_min 0.6949
_exptl_absorpt_correction_type multi-scan
_exptl_absorpt_process_details 'SADABS 2014/5'
_exptl_crystal_colour red
_exptl_crystal_colour_primary red
_exptl_crystal_density_diffrn 2.600
_exptl_crystal_description 'rect. Prism'
_exptl_crystal_F_000 1592
_refine_diff_density_max 1.655
_refine_diff_density_min -0.971
_refine_diff_density_rms 0.184
_refine_ls_extinction_method none
_refine_ls_goodness_of_fit_ref 1.180
_refine_ls_hydrogen_treatment constr
_refine_ls_matrix_type full
_refine_ls_number_parameters 234
_refine_ls_number_reflns 4037
_refine_ls_number_restraints 1
_refine_ls_restrained_S_all 1.180
_refine_ls_R_factor_all 0.0473
_refine_ls_R_factor_gt 0.0426
_refine_ls_shift/su_max 0.000
_refine_ls_shift/su_mean 0.000
_refine_ls_structure_factor_coef Fsqd
_refine_ls_weighting_details 'w=1/[\s^2^(Fo^2^)+(0.0432P)^2^+26.8669P] where P=(Fo^2^+2Fc^2^)/3'
_refine_ls_weighting_scheme calc
_refine_ls_wR_factor_gt 0.1131
_refine_ls_wR_factor_ref 0.1156
_reflns_Friedel_coverage 0.000
_reflns_number_gt 3662
_reflns_number_total 4037
_reflns_threshold_expression 'I > 2\s(I)'
_cod_data_source_file d2ce01609e2.cif
_cod_data_source_block 2
_cod_depositor_comments 'Adding full bibliography for 7246024--7246026.cif.'
_cod_database_code 7246025
_shelx_shelxl_version_number 2018/3
_shelx_space_group_comment
;
The symmetry employed for this shelxl refinement is uniquely defined
by the following loop, which should always be used as a source of
symmetry information in preference to the above space-group names.
They are only intended as comments.
;
_olex2_refinement_description
;
1. Fixed Uiso
 At 1.2 times of:
  All C(H) groups, All C(H,H) groups, All C(H,H,H,H) groups
 At 1.5 times of:
  All C(H,H,H) groups, All C(H,H,H,H,H,H) groups, All O(H) groups
2. Restrained distances
 C17-O1
 1.45 with sigma of 0.02
3. Others
 Sof(H15D)=Sof(H15E)=Sof(H15F)=Sof(H16C)=Sof(H16D)=Sof(N3)=1-FVAR(1)
 Sof(H15A)=Sof(H15B)=Sof(H15C)=Sof(H16A)=Sof(H16B)=Sof(N2)=FVAR(1)
4.a Secondary CH2 refined with riding coordinates:
 C16(H16A,H16B), C16(H16C,H16D), C17(H17A,H17B)
4.b Aromatic/amide H refined with riding coordinates:
 C2(H2), C3(H3), C4(H4), C5(H5), C7(H7), C8(H8), C10(H10), C11(H11), C13(H13),
 C14(H14)
4.c Idealised Me refined as rotating group:
 C1(H1A,H1B,H1C), C15(H15A,H15B,H15C), C15(H15D,H15E,H15F)
4.d Idealised tetrahedral OH refined as rotating group:
 O1(H1)
;
_olex2_diffrn_ambient_temperature_device 'Oxford Cryosystems'
_olex2_submission_special_instructions 'No special instructions were received'

loop_
_space_group_symop_operation_xyz
'x, y, z'
'-x, y+1/2, -z+1/2'
'-x, -y, -z'
'x, -y-1/2, z-1/2'

loop_
_atom_site_label
_atom_site_type_symbol
_atom_site_fract_x
_atom_site_fract_y
_atom_site_fract_z
_atom_site_U_iso_or_equiv
_atom_site_adp_type
_atom_site_occupancy
_atom_site_site_symmetry_order
_atom_site_calc_flag
_atom_site_refinement_flags_posn
_atom_site_refinement_flags_adp
_atom_site_refinement_flags_occupancy
_atom_site_disorder_assembly
_atom_site_disorder_group
Ag1 Ag -0.00113(11) 0.60617(6) 0.47015(4) 0.0456(2) Uani 1 1 d . . . . .
Ag2 Ag 0.50329(11) 0.60773(7) 0.46865(4) 0.0471(2) Uani 1 1 d . . . . .
I1 I -0.24755(8) 0.64989(5) 0.37721(3) 0.03503(17) Uani 1 1 d . . . . .
I2 I 0.25104(7) 0.44591(4) 0.43346(2) 0.03057(16) Uani 1 1 d . . . . .
I3 I 0.25108(8) 0.75488(5) 0.49899(3) 0.03814(17) Uani 1 1 d . . . . .
C1 C -0.7497(15) 0.7779(11) 0.3338(5) 0.061(4) Uani 1 1 d . . . . .
H1A H -0.846628 0.728349 0.340524 0.091 Uiso 1 1 calc GR . . . .
H1B H -0.777504 0.837452 0.356601 0.091 Uiso 1 1 calc GR . . . .
H1C H -0.629196 0.751199 0.346165 0.091 Uiso 1 1 calc GR . . . .
C2 C -0.5879(18) 0.7745(11) 0.2399(6) 0.067(4) Uani 1 1 d . . . . .
H2 H -0.493935 0.738648 0.260145 0.081 Uiso 1 1 calc R . . . .
C3 C -0.5641(18) 0.7960(10) 0.1822(6) 0.066(3) Uani 1 1 d . . . . .
H3 H -0.459976 0.772421 0.160788 0.079 Uiso 1 1 calc R . . . .
C4 C -0.701(2) 0.8548(10) 0.1556(6) 0.067(4) Uani 1 1 d . . . . .
H4 H -0.684002 0.875717 0.116013 0.080 Uiso 1 1 calc R . . . .
C5 C -0.8457(17) 0.8808(10) 0.1819(6) 0.061(3) Uani 1 1 d . . . . .
H5 H -0.938802 0.916218 0.160970 0.074 Uiso 1 1 calc R . . . .
C6 C -0.8740(15) 0.8583(9) 0.2429(5) 0.049(3) Uani 1 1 d . . . . .
C7 C -1.0335(16) 0.8907(10) 0.2770(6) 0.057(3) Uani 1 1 d . . . . .
H7 H -1.032808 0.876362 0.317954 0.069 Uiso 1 1 calc R . . . .
C8 C -1.1774(18) 0.9377(9) 0.2562(6) 0.059(3) Uani 1 1 d . . . . .
H8 H -1.173924 0.949797 0.214955 0.071 Uiso 1 1 calc R . . . .
C9 C -1.3361(16) 0.9732(9) 0.2846(6) 0.056(3) Uani 1 1 d . . . . .
C10 C -1.4834(16) 1.0198(8) 0.2560(5) 0.052(3) Uani 1 1 d . . . . .
H10 H -1.476530 1.026403 0.214345 0.063 Uiso 1 1 calc R . . . .
C11 C -1.6379(18) 1.0570(9) 0.2836(6) 0.060(3) Uani 1 1 d . . . . .
H11 H -1.733288 1.087049 0.260757 0.073 Uiso 1 1 calc R . . . .
C12 C -1.657(2) 1.0510(14) 0.3460(7) 0.090(5) Uani 1 1 d . . . . .
C13 C -1.511(2) 1.0025(16) 0.3759(7) 0.108(7) Uani 1 1 d . . . . .
H13 H -1.522417 0.992016 0.417087 0.130 Uiso 1 1 calc R . . . .
C14 C -1.351(2) 0.9691(14) 0.3475(6) 0.089(5) Uani 1 1 d . . . . .
H14 H -1.251164 0.943396 0.370207 0.107 Uiso 1 1 calc R . . . .
C15 C -1.939(2) 1.1460(15) 0.3418(7) 0.097(6) Uani 1 1 d . . . . .
H15A H -1.865644 1.206624 0.337557 0.146 Uiso 0.67(6) 1 calc GR . P A 1
H15B H -2.046978 1.159093 0.366695 0.146 Uiso 0.67(6) 1 calc GR . P A 1
H15C H -1.980783 1.123815 0.302826 0.146 Uiso 0.67(6) 1 calc GR . P A 1
H15D H -1.952201 1.217796 0.338056 0.146 Uiso 0.33(6) 1 calc GR . P A 2
H15E H -2.042012 1.119631 0.365021 0.146 Uiso 0.33(6) 1 calc GR . P A 2
H15F H -1.940224 1.115942 0.302481 0.146 Uiso 0.33(6) 1 calc GR . P A 2
C16 C -1.853(3) 1.0560(18) 0.4393(10) 0.124(7) Uiso 1 1 d . . . . .
H16A H -1.985581 1.057759 0.450610 0.148 Uiso 0.67(6) 1 calc R . P A 1
H16B H -1.797126 0.993124 0.452870 0.148 Uiso 0.67(6) 1 calc R . P A 1
H16C H -1.989796 1.057938 0.443245 0.148 Uiso 0.33(6) 1 calc R . P A 2
H16D H -1.799322 0.990399 0.448434 0.148 Uiso 0.33(6) 1 calc R . P A 2
C17 C -1.753(2) 1.1407(12) 0.4623(8) 0.090(5) Uani 1 1 d D . . . .
H17A H -1.814691 1.203538 0.451685 0.108 Uiso 1 1 calc R . . . .
H17B H -1.622689 1.142043 0.448265 0.108 Uiso 1 1 calc R . . . .
N1 N -0.7432(11) 0.8031(6) 0.2698(4) 0.0391(18) Uani 1 1 d . . . . .
N2 N -1.827(3) 1.071(2) 0.3682(9) 0.063(8) Uani 0.67(6) 1 d . . P A 1
N3 N -1.753(6) 1.122(3) 0.3728(11) 0.041(12) Uani 0.33(6) 1 d . . P A 2
O1 O -1.762(3) 1.1214(11) 0.5272(6) 0.125(5) Uani 1 1 d D . . . .
H1 H -1.779188 1.174881 0.545166 0.188 Uiso 1 1 calc GR . . . .

loop_
_atom_site_aniso_label
_atom_site_aniso_U_11
_atom_site_aniso_U_22
_atom_site_aniso_U_33
_atom_site_aniso_U_23
_atom_site_aniso_U_13
_atom_site_aniso_U_12
Ag1 0.0401(4) 0.0542(5) 0.0423(4) 0.0009(4) -0.0042(3) -0.0020(4)
Ag2 0.0419(4) 0.0574(5) 0.0421(4) 0.0006(4) 0.0034(3) 0.0054(4)
I1 0.0295(3) 0.0446(4) 0.0310(3) 0.0032(3) -0.0020(2) -0.0009(2)
I2 0.0264(3) 0.0394(3) 0.0259(3) -0.0021(2) -0.0003(2) 0.0016(2)
I3 0.0327(3) 0.0426(4) 0.0391(3) -0.0039(3) -0.0008(2) 0.0018(3)
C1 0.040(6) 0.091(10) 0.052(7) 0.043(7) 0.003(5) 0.010(6)
C2 0.053(7) 0.077(9) 0.072(9) 0.013(7) 0.003(6) 0.003(6)
C3 0.054(7) 0.070(9) 0.074(9) 0.000(7) 0.007(6) 0.011(6)
C4 0.078(9) 0.054(7) 0.069(8) 0.019(6) 0.030(7) 0.006(7)
C5 0.049(7) 0.067(8) 0.068(8) 0.024(7) -0.020(6) -0.009(6)
C6 0.049(6) 0.054(7) 0.045(6) 0.008(5) 0.000(5) -0.003(5)
C7 0.050(7) 0.067(8) 0.054(7) 0.013(6) -0.008(5) 0.006(6)
C8 0.063(8) 0.057(7) 0.057(7) 0.011(6) -0.004(6) 0.014(6)
C9 0.043(6) 0.054(7) 0.071(8) 0.015(6) -0.012(5) 0.007(5)
C10 0.056(7) 0.044(6) 0.057(7) -0.006(5) -0.009(5) 0.006(5)
C11 0.065(8) 0.057(7) 0.060(7) 0.003(6) -0.014(6) 0.018(6)
C12 0.068(9) 0.123(14) 0.078(10) 0.000(10) -0.012(7) 0.047(10)
C13 0.090(12) 0.162(19) 0.073(10) 0.019(11) 0.007(9) 0.077(13)
C14 0.091(11) 0.120(14) 0.055(8) 0.017(9) 0.009(7) 0.055(10)
C15 0.081(11) 0.127(15) 0.084(11) -0.023(11) -0.008(9) 0.042(10)
C17 0.065(9) 0.064(9) 0.140(16) 0.025(10) 0.012(10) -0.006(7)
N1 0.032(4) 0.050(5) 0.036(4) 0.012(4) 0.001(3) 0.002(4)
N2 0.036(11) 0.057(17) 0.096(14) 0.019(10) 0.011(8) 0.012(10)
N3 0.05(2) 0.04(2) 0.027(14) -0.003(11) 0.007(11) -0.011(18)
O1 0.161(14) 0.097(10) 0.118(12) -0.011(9) 0.015(10) 0.008(10)

loop_
_atom_type_symbol
_atom_type_description
_atom_type_scat_dispersion_real
_atom_type_scat_dispersion_imag
_atom_type_scat_source
C C 0.0033 0.0016 'International Tables Vol C Tables 4.2.6.8 and 6.1.1.4'
H H 0.0000 0.0000 'International Tables Vol C Tables 4.2.6.8 and 6.1.1.4'
Ag Ag -0.8971 1.1015 'International Tables Vol C Tables 4.2.6.8 and 6.1.1.4'
I I -0.4742 1.8119 'International Tables Vol C Tables 4.2.6.8 and 6.1.1.4'
N N 0.0061 0.0033 'International Tables Vol C Tables 4.2.6.8 and 6.1.1.4'
O O 0.0106 0.0060 'International Tables Vol C Tables 4.2.6.8 and 6.1.1.4'

loop_
_geom_angle_atom_site_label_1
_geom_angle_atom_site_label_2
_geom_angle_atom_site_label_3
_geom_angle
_geom_angle_site_symmetry_1
_geom_angle_site_symmetry_3
_geom_angle_publ_flag
I1 Ag1 Ag1 120.80(4) . 3_566 ?
I1 Ag1 I2 102.93(3) . 3_566 ?
I1 Ag1 I2 109.26(3) . . ?
I2 Ag1 Ag1 57.66(3) 3_566 3_566 ?
I2 Ag1 Ag1 56.83(3) . 3_566 ?
I2 Ag1 I2 114.50(3) 3_566 . ?
I3 Ag1 Ag1 123.41(4) . 3_566 ?
I3 Ag1 I1 115.63(3) . . ?
I3 Ag1 I2 101.33(3) . . ?
I3 Ag1 I2 113.60(3) . 3_566 ?
I1 Ag2 Ag2 121.15(4) 1_655 3_666 ?
I1 Ag2 I2 103.05(3) 1_655 3_666 ?
I1 Ag2 I2 110.16(3) 1_655 . ?
I2 Ag2 Ag2 56.11(3) . 3_666 ?
I2 Ag2 Ag2 56.90(3) 3_666 3_666 ?
I2 Ag2 I2 113.01(3) 3_666 . ?
I3 Ag2 Ag2 121.61(4) . 3_666 ?
I3 Ag2 I1 117.16(4) . 1_655 ?
I3 Ag2 I2 112.50(3) . 3_666 ?
I3 Ag2 I2 101.34(3) . . ?
Ag2 I1 Ag1 78.80(3) 1_455 . ?
Ag1 I2 Ag1 65.50(3) 3_566 . ?
Ag1 I2 Ag2 110.84(3) 3_566 . ?
Ag1 I2 Ag2 75.16(3) 3_566 3_666 ?
Ag1 I2 Ag2 75.92(3) . . ?
Ag2 I2 Ag1 109.81(3) 3_666 . ?
Ag2 I2 Ag2 67.00(3) 3_666 . ?
Ag2 I3 Ag1 81.37(3) . . ?
H1A C1 H1B 109.5 . . ?
H1A C1 H1C 109.5 . . ?
H1B C1 H1C 109.5 . . ?
N1 C1 H1A 109.5 . . ?
N1 C1 H1B 109.5 . . ?
N1 C1 H1C 109.5 . . ?
C3 C2 H2 119.1 . . ?
C3 C2 N1 121.8(12) . . ?
N1 C2 H2 119.1 . . ?
C2 C3 H3 121.7 . . ?
C2 C3 C4 116.6(12) . . ?
C4 C3 H3 121.7 . . ?
C3 C4 H4 118.7 . . ?
C5 C4 C3 122.6(13) . . ?
C5 C4 H4 118.7 . . ?
C4 C5 H5 119.2 . . ?
C4 C5 C6 121.5(12) . . ?
C6 C5 H5 119.2 . . ?
C5 C6 C7 124.4(11) . . ?
N1 C6 C5 117.1(10) . . ?
N1 C6 C7 118.6(10) . . ?
C6 C7 H7 117.2 . . ?
C8 C7 C6 125.6(12) . . ?
C8 C7 H7 117.2 . . ?
C7 C8 H8 114.7 . . ?
C7 C8 C9 130.5(13) . . ?
C9 C8 H8 114.7 . . ?
C8 C9 C14 120.7(11) . . ?
C10 C9 C8 124.2(12) . . ?
C10 C9 C14 115.0(12) . . ?
C9 C10 H10 117.7 . . ?
C11 C10 C9 124.7(12) . . ?
C11 C10 H10 117.7 . . ?
C10 C11 H11 119.5 . . ?
C10 C11 C12 120.9(11) . . ?
C12 C11 H11 119.5 . . ?
C13 C12 C11 115.4(13) . . ?
N2 C12 C11 116.8(14) . . ?
N2 C12 C13 125.9(17) . . ?
N3 C12 C11 117.8(17) . . ?
N3 C12 C13 120(2) . . ?
C12 C13 H13 118.5 . . ?
C14 C13 C12 123.0(15) . . ?
C14 C13 H13 118.5 . . ?
C9 C14 H14 119.6 . . ?
C13 C14 C9 120.8(13) . . ?
C13 C14 H14 119.6 . . ?
H15A C15 H15B 109.5 . . ?
H15A C15 H15C 109.5 . . ?
H15B C15 H15C 109.5 . . ?
H15D C15 H15E 109.5 . . ?
H15D C15 H15F 109.5 . . ?
H15E C15 H15F 109.5 . . ?
N2 C15 H15A 109.5 . . ?
N2 C15 H15B 109.5 . . ?
N2 C15 H15C 109.5 . . ?
N3 C15 H15D 109.5 . . ?
N3 C15 H15E 109.5 . . ?
N3 C15 H15F 109.5 . . ?
H16A C16 H16B 109.3 . . ?
H16C C16 H16D 113.1 . . ?
C17 C16 H16A 111.5 . . ?
C17 C16 H16B 111.5 . . ?
C17 C16 H16C 116.1 . . ?
C17 C16 H16D 116.1 . . ?
C17 C16 N2 101(2) . . ?
C17 C16 N3 74.1(18) . . ?
N2 C16 H16A 111.5 . . ?
N2 C16 H16B 111.5 . . ?
N3 C16 H16C 116.1 . . ?
N3 C16 H16D 116.1 . . ?
C16 C17 H17A 111.6 . . ?
C16 C17 H17B 111.6 . . ?
C16 C17 O1 101.0(14) . . ?
H17A C17 H17B 109.4 . . ?
O1 C17 H17A 111.6 . . ?
O1 C17 H17B 111.6 . . ?
C2 N1 C1 116.6(9) . . ?
C6 N1 C1 123.0(9) . . ?
C6 N1 C2 120.2(10) . . ?
C12 N2 C15 119.7(19) . . ?
C12 N2 C16 116.7(17) . . ?
C15 N2 C16 115.9(16) . . ?
C12 N3 C15 113(3) . . ?
C12 N3 C16 103(3) . . ?
C15 N3 C16 98(3) . . ?
C17 O1 H1 109.5 . . ?

loop_
_geom_bond_atom_site_label_1
_geom_bond_atom_site_label_2
_geom_bond_distance
_geom_bond_site_symmetry_2
_geom_bond_publ_flag
Ag1 Ag1 3.1778(17) 3_566 ?
Ag1 I1 2.8150(10) . ?
Ag1 I2 2.9233(10) 3_566 ?
Ag1 I2 2.9505(10) . ?
Ag1 I3 2.7876(10) . ?
Ag2 Ag2 3.2458(18) 3_666 ?
Ag2 I1 2.8061(10) 1_655 ?
Ag2 I2 2.9540(11) . ?
Ag2 I2 2.9271(10) 3_666 ?
Ag2 I3 2.7834(10) . ?
C1 H1A 0.9800 . ?
C1 H1B 0.9800 . ?
C1 H1C 0.9800 . ?
C1 N1 1.491(13) . ?
C2 H2 0.9500 . ?
C2 C3 1.353(19) . ?
C2 N1 1.366(15) . ?
C3 H3 0.9500 . ?
C3 C4 1.405(19) . ?
C4 H4 0.9500 . ?
C4 C5 1.251(18) . ?
C5 H5 0.9500 . ?
C5 C6 1.433(16) . ?
C6 C7 1.454(16) . ?
C6 N1 1.347(14) . ?
C7 H7 0.9500 . ?
C7 C8 1.303(16) . ?
C8 H8 0.9500 . ?
C8 C9 1.399(17) . ?
C9 C10 1.394(16) . ?
C9 C14 1.434(19) . ?
C10 H10 0.9500 . ?
C10 C11 1.374(17) . ?
C11 H11 0.9500 . ?
C11 C12 1.43(2) . ?
C12 C13 1.41(2) . ?
C12 N2 1.35(2) . ?
C12 N3 1.33(3) . ?
C13 H13 0.9500 . ?
C13 C14 1.40(2) . ?
C14 H14 0.9500 . ?
C15 H15A 0.9800 . ?
C15 H15B 0.9800 . ?
C15 H15C 0.9800 . ?
C15 H15D 0.9800 . ?
C15 H15E 0.9800 . ?
C15 H15F 0.9800 . ?
C15 N2 1.43(2) . ?
C15 N3 1.55(4) . ?
C16 H16A 0.9900 . ?
C16 H16B 0.9900 . ?
C16 H16C 0.9900 . ?
C16 H16D 0.9900 . ?
C16 C17 1.45(3) . ?
C16 N2 1.64(3) . ?
C16 N3 1.90(4) . ?
C17 H17A 0.9900 . ?
C17 H17B 0.9900 . ?
C17 O1 1.498(15) . ?
O1 H1 0.8400 . ?

loop_
_geom_hbond_atom_site_label_D
_geom_hbond_atom_site_label_H
_geom_hbond_atom_site_label_A
_geom_hbond_distance_DH
_geom_hbond_distance_HA
_geom_hbond_distance_DA
_geom_hbond_angle_DHA
_geom_hbond_site_symmetry_A
_geom_hbond_publ_flag
C1 H1A I1 0.98 3.19 4.104(12) 156.1 1_455 yes
C1 H1C I1 0.98 3.15 4.125(11) 174.6 . yes
C3 H3 N3 0.95 2.66 3.51(5) 149.2 2_345 yes
C5 H5 I2 0.95 3.13 4.012(12) 155.8 2_455 yes
C11 H11 I1 0.95 3.25 3.944(12) 131.8 2_355 yes
C14 H14 O1 0.95 2.49 3.20(2) 131.6 3_276 yes
C17 H17B I3 0.99 3.24 3.974(16) 131.9 3_476 yes
O1 H1 I1 0.84 2.96 3.781(14) 166.0 3_376 yes

loop_
_geom_torsion_atom_site_label_1
_geom_torsion_atom_site_label_2
_geom_torsion_atom_site_label_3
_geom_torsion_atom_site_label_4
_geom_torsion
_geom_torsion_site_symmetry_1
_geom_torsion_site_symmetry_2
_geom_torsion_site_symmetry_3
_geom_torsion_site_symmetry_4
_geom_torsion_publ_flag
C2 C3 C4 C5 -5(2) . . . . ?
C3 C2 N1 C1 -178.0(13) . . . . ?
C3 C2 N1 C6 -3(2) . . . . ?
C3 C4 C5 C6 5(2) . . . . ?
C4 C5 C6 C7 176.6(14) . . . . ?
C4 C5 C6 N1 -3.7(19) . . . . ?
C5 C6 C7 C8 5(2) . . . . ?
C5 C6 N1 C1 177.1(11) . . . . ?
C5 C6 N1 C2 2.9(17) . . . . ?
C6 C7 C8 C9 -179.1(13) . . . . ?
C7 C6 N1 C1 -3.2(17) . . . . ?
C7 C6 N1 C2 -177.5(12) . . . . ?
C7 C8 C9 C10 -177.8(14) . . . . ?
C7 C8 C9 C14 6(2) . . . . ?
C8 C9 C10 C11 -178.4(13) . . . . ?
C8 C9 C14 C13 -178.6(18) . . . . ?
C9 C10 C11 C12 1(2) . . . . ?
C10 C9 C14 C13 5(3) . . . . ?
C10 C11 C12 C13 -2(3) . . . . ?
C10 C11 C12 N2 -167(2) . . . . ?
C10 C11 C12 N3 150(3) . . . . ?
C11 C12 C13 C14 5(3) . . . . ?
C11 C12 N2 C15 -36(4) . . . . ?
C11 C12 N2 C16 175(2) . . . . ?
C11 C12 N3 C15 46(4) . . . . ?
C11 C12 N3 C16 150.6(17) . . . . ?
C12 C13 C14 C9 -7(3) . . . . ?
C13 C12 N2 C15 160(2) . . . . ?
C13 C12 N2 C16 12(4) . . . . ?
C13 C12 N3 C15 -164(2) . . . . ?
C13 C12 N3 C16 -59(4) . . . . ?
C14 C9 C10 C11 -2(2) . . . . ?
C17 C16 N2 C12 74(3) . . . . ?
C17 C16 N2 C15 -76(3) . . . . ?
C17 C16 N3 C12 125(3) . . . . ?
C17 C16 N3 C15 -119(2) . . . . ?
N1 C2 C3 C4 4(2) . . . . ?
N1 C6 C7 C8 -174.4(13) . . . . ?
N2 C12 C13 C14 169(3) . . . . ?
N2 C16 C17 O1 -175.1(14) . . . . ?
N3 C12 C13 C14 -146(3) . . . . ?
N3 C16 C17 O1 -172.7(16) . . . . ?
